data_4327282
loop_
_publ_author_name
'C. W. Liu'
'Iu-Jie Shang'
'Rei-Jen Fu'
'Ben-Jie Liaw'
'Ju-Chun Wang'
'I-Jy Chang'

_publ_section_title
;
 Selenium-Centered, Undecanuclear Silver Cages Surrounded by Iodo and
 Dialkyldiselenophosphato Ligands. Syntheses, Structures, and
 Photophysical Properties
;
_journal_name_full 'Inorganic Chemistry'
_journal_page_first 2335
_journal_page_last 2340
_journal_paper_doi 10.1021/ic052015+
_journal_volume 45
_journal_year 2006
_chemical_formula_sum 'C48 H108 Ag11 I3 O12 P6 Se13'
_chemical_formula_weight 3656.91
_chemical_name_systematic
; 
 ? 
;
_space_group_IT_number 14
_symmetry_cell_setting monoclinic
_symmetry_space_group_name_Hall '-P 2ybc'
_symmetry_space_group_name_H-M 'P 1 21/c 1'
_atom_sites_solution_hydrogens geom
_atom_sites_solution_primary direct
_atom_sites_solution_secondary difmap
_audit_creation_method SHELXL-97
_cell_angle_alpha 90.00
_cell_angle_beta 99.347(4)
_cell_angle_gamma 90.00
_cell_formula_units_Z 4
_cell_length_a 23.398(7)
_cell_length_b 14.386(4)
_cell_length_c 30.173(9)
_cell_measurement_temperature 293(2)
_cell_volume 10021(5)
_computing_cell_refinement 'Bruker SMART'
_computing_data_collection 'Bruker SMART'
_computing_data_reduction 'Bruker SHELXTL'
_computing_molecular_graphics 'Bruker SHELXTL'
_computing_publication_material 'Bruker SHELXTL'
_computing_structure_refinement 'SHELXL-97 (Sheldrick, 1997)'
_computing_structure_solution 'SHELXS-97 (Sheldrick, 1990)'
_diffrn_ambient_temperature 293(2)
_diffrn_measured_fraction_theta_full 0.942
_diffrn_measured_fraction_theta_max 0.942
_diffrn_measurement_device_type 'CCD area detector'
_diffrn_measurement_method 'phi and omega scans'
_diffrn_radiation_monochromator graphite
_diffrn_radiation_source 'fine-focus sealed tube'
_diffrn_radiation_type MoK\a
_diffrn_radiation_wavelength 0.71073
_diffrn_reflns_av_R_equivalents 0.0616
_diffrn_reflns_av_sigmaI/netI 0.1811
_diffrn_reflns_limit_h_max 31
_diffrn_reflns_limit_h_min -33
_diffrn_reflns_limit_k_max 20
_diffrn_reflns_limit_k_min -9
_diffrn_reflns_limit_l_max 42
_diffrn_reflns_limit_l_min -42
_diffrn_reflns_number 84596
_diffrn_reflns_theta_full 31.05
_diffrn_reflns_theta_max 31.05
_diffrn_reflns_theta_min 0.88
_exptl_absorpt_coefficient_mu 7.881
_exptl_absorpt_correction_T_max 1.0000
_exptl_absorpt_correction_T_min 0.6680
_exptl_absorpt_correction_type multi-scan
_exptl_crystal_colour yellow
_exptl_crystal_density_diffrn 2.424
_exptl_crystal_description block
_exptl_crystal_F_000 6800
_exptl_crystal_size_max 0.2
_exptl_crystal_size_mid 0.15
_exptl_crystal_size_min 0.1
_refine_diff_density_max 1.410
_refine_diff_density_min -1.327
_refine_diff_density_rms 0.324
_refine_ls_extinction_method none
_refine_ls_goodness_of_fit_ref 1.049
_refine_ls_hydrogen_treatment constr
_refine_ls_matrix_type full
_refine_ls_number_parameters 407
_refine_ls_number_reflns 30178
_refine_ls_number_restraints 1
_refine_ls_restrained_S_all 1.056
_refine_ls_R_factor_all 0.2007
_refine_ls_R_factor_gt 0.0562
_refine_ls_shift/su_max 0.003
_refine_ls_shift/su_mean 0.000
_refine_ls_structure_factor_coef Fsqd
_refine_ls_weighting_details 'calc w=1/[\s^2^(Fo^2^)+(0.0350P)^2^+0.0000P] where P=(Fo^2^+2Fc^2^)/3'
_refine_ls_weighting_scheme calc
_refine_ls_wR_factor_gt 0.1448
_refine_ls_wR_factor_ref 0.1575
_reflns_number_gt 6681
_reflns_number_total 30178
_reflns_threshold_expression >2sigma(I)
_cod_data_source_file ic0520152Bsi20051122_021744_2.cif
_cod_data_source_block 3
_cod_original_cell_volume 10022(5)
_cod_database_code 4327282

loop_
_symmetry_equiv_pos_as_xyz
'x, y, z'
'-x, y+1/2, -z+1/2'
'-x, -y, -z'
'x, -y-1/2, z-1/2'

loop_
_atom_site_label
_atom_site_type_symbol
_atom_site_fract_x
_atom_site_fract_y
_atom_site_fract_z
_atom_site_U_iso_or_equiv
_atom_site_adp_type
_atom_site_occupancy
_atom_site_symmetry_multiplicity
_atom_site_calc_flag
_atom_site_refinement_flags
Ag1 Ag 0.87487(4) 0.84089(7) 0.85385(3) 0.1046(3) Uani 1 1 d .
Ag2 Ag 0.83105(5) 1.02899(8) 0.79806(4) 0.1173(4) Uani 1 1 d .
Ag3 Ag 0.67589(5) 0.98277(8) 0.75948(4) 0.1171(4) Uani 1 1 d .
Ag4 Ag 0.64383(4) 0.80379(8) 0.80143(3) 0.1126(4) Uani 1 1 d .
Ag5 Ag 0.74072(4) 1.14430(7) 0.82988(3) 0.1002(3) Uani 1 1 d .
Ag6 Ag 0.81494(4) 1.03160(8) 0.90399(4) 0.1219(4) Uani 1 1 d .
Ag7 Ag 0.77647(5) 0.79097(9) 0.77992(4) 0.1233(4) Uani 1 1 d .
Ag8 Ag 0.64968(5) 0.97052(9) 0.86444(4) 0.1352(4) Uani 1 1 d .
Ag9 Ag 0.76400(5) 0.76895(9) 0.88398(4) 0.1302(4) Uani 1 1 d .
Ag10 Ag 0.77336(4) 0.94559(7) 0.70763(3) 0.0997(3) Uani 1 1 d .
Ag11 Ag 0.72976(4) 0.91667(8) 0.95141(4) 0.1250(4) Uani 1 1 d .
I1 I 0.56240(3) 0.94542(7) 0.78646(3) 0.1153(3) Uani 1 1 d .
I2 I 0.85651(4) 1.19040(6) 0.85975(3) 0.1056(3) Uani 1 1 d .
I3 I 0.84368(4) 0.65352(6) 0.84289(3) 0.1177(3) Uani 1 1 d .
Se01 Se 0.75172(5) 0.92993(9) 0.83389(5) 0.0990(4) Uani 1 1 d .
Se1 Se 0.67553(5) 1.16886(9) 0.75050(4) 0.0926(4) Uani 1 1 d .
Se2 Se 0.90855(5) 0.92777(9) 0.93164(4) 0.0952(4) Uani 1 1 d .
Se3 Se 0.93222(5) 0.94188(9) 0.80172(4) 0.0884(4) Uani 1 1 d .
Se4 Se 0.65443(5) 1.15387(10) 0.87663(4) 0.1010(4) Uani 1 1 d .
Se5 Se 0.76611(6) 1.08303(11) 0.97352(4) 0.1124(5) Uani 1 1 d .
Se6 Se 0.66560(5) 0.92188(9) 0.67452(4) 0.0980(4) Uani 1 1 d .
Se7 Se 0.68166(6) 0.69990(9) 0.73950(5) 0.1101(5) Uani 1 1 d .
Se8 Se 0.83949(5) 0.80095(9) 0.71389(5) 0.1006(4) Uani 1 1 d .
Se9 Se 0.81781(5) 1.11040(9) 0.71728(4) 0.0957(4) Uani 1 1 d .
Se10 Se 0.66156(7) 0.68288(11) 0.86819(5) 0.1252(5) Uani 1 1 d .
Se11 Se 0.79810(6) 0.77575(10) 0.97225(5) 0.1109(5) Uani 1 1 d .
Se12 Se 0.61979(6) 0.88480(14) 0.93493(5) 0.1351(6) Uani 1 1 d .
P1 P 0.88223(15) 0.8411(3) 0.98314(12) 0.1009(11) Uani 1 1 d .
P2 P 0.65637(17) 0.7741(3) 0.67773(12) 0.1072(13) Uani 1 1 d .
P3 P 0.92187(13) 0.8673(2) 0.73947(11) 0.0877(10) Uani 1 1 d .
P4 P 0.69433(16) 1.1698(3) 0.94604(12) 0.1190(14) Uani 1 1 d .
P5 P 0.73993(14) 1.1958(2) 0.70979(11) 0.0880(10) Uani 1 1 d .
P6 P 0.61230(19) 0.7395(4) 0.91758(15) 0.1487(18) Uani 1 1 d .
O1 O 0.9292(3) 0.7538(6) 0.9918(2) 0.166(4) Uani 1 1 d .
C1 C 0.9587(3) 0.6894(6) 0.9562(2) 0.354(2) Uiso 1 1 d R
H1A H 0.9457 0.7044 0.9245 0.425 Uiso 1 1 calc R
C2 C 0.9316(3) 0.5978(6) 0.9726(2) 0.354(2) Uiso 1 1 d R
H2A H 0.9428 0.5457 0.9561 0.531 Uiso 1 1 calc R
H2B H 0.8901 0.6030 0.9676 0.531 Uiso 1 1 calc R
H2C H 0.9453 0.5890 1.0040 0.531 Uiso 1 1 calc R
C3 C 1.0221(3) 0.6940(6) 0.9706(2) 0.354(2) Uiso 1 1 d R
H3A H 1.0397 0.7218 0.9468 0.425 Uiso 1 1 calc R
H3B H 1.0372 0.6314 0.9754 0.425 Uiso 1 1 calc R
C4 C 1.0394(3) 0.7509(6) 1.0141(2) 0.354(2) Uiso 1 1 d R
H4A H 1.0808 0.7518 1.0220 0.531 Uiso 1 1 calc R
H4B H 1.0228 0.7229 1.0380 0.531 Uiso 1 1 calc R
H4C H 1.0253 0.8133 1.0094 0.531 Uiso 1 1 calc R
O2 O 0.8833(3) 0.8967(5) 1.0281(2) 0.129(3) Uani 1 1 d .
C5 C 0.9349(3) 0.9496(5) 1.0535(2) 0.354(2) Uiso 1 1 d R
H5A H 0.9655 0.9444 1.0350 0.425 Uiso 1 1 calc R
C6 C 0.9565(3) 0.8872(5) 1.0978(2) 0.354(2) Uiso 1 1 d R
H6A H 0.9625 0.8243 1.0889 0.531 Uiso 1 1 calc R
H6B H 0.9277 0.8883 1.1171 0.531 Uiso 1 1 calc R
H6C H 0.9922 0.9119 1.1136 0.531 Uiso 1 1 calc R
C7 C 0.9207(3) 1.0564(5) 1.0551(2) 0.354(2) Uiso 1 1 d R
H7A H 0.9541 1.0953 1.0657 0.425 Uiso 1 1 calc R
H7B H 0.8984 1.0806 1.0277 0.425 Uiso 1 1 calc R
C8 C 0.8874(3) 1.0334(5) 1.0885(2) 0.354(2) Uiso 1 1 d R
H8A H 0.8703 1.0887 1.0983 0.531 Uiso 1 1 calc R
H8B H 0.9118 1.0050 1.1135 0.531 Uiso 1 1 calc R
H8C H 0.8574 0.9907 1.0763 0.531 Uiso 1 1 calc R
O3 O 0.6783(3) 0.7390(6) 0.6386(3) 0.180(4) Uani 1 1 d .
C9 C 0.6813(3) 0.6447(6) 0.6292(3) 0.354(2) Uiso 1 1 d R
H9A H 0.6647 0.6111 0.6524 0.425 Uiso 1 1 calc R
C10 C 0.6423(3) 0.6119(6) 0.5774(3) 0.354(2) Uiso 1 1 d R
H10A H 0.6027 0.6308 0.5756 0.531 Uiso 1 1 calc R
H10B H 0.6442 0.5457 0.5742 0.531 Uiso 1 1 calc R
H10C H 0.6587 0.6413 0.5538 0.531 Uiso 1 1 calc R
C11 C 0.7545(3) 0.6119(6) 0.6345(3) 0.354(2) Uiso 1 1 d R
H11A H 0.7763 0.6234 0.6642 0.425 Uiso 1 1 calc R
H11B H 0.7599 0.5484 0.6252 0.425 Uiso 1 1 calc R
C12 C 0.7639(3) 0.6730(6) 0.6050(3) 0.354(2) Uiso 1 1 d R
H12A H 0.8038 0.6700 0.6010 0.531 Uiso 1 1 calc R
H12B H 0.7556 0.7339 0.6152 0.531 Uiso 1 1 calc R
H12C H 0.7394 0.6602 0.5769 0.531 Uiso 1 1 calc R
O4 O 0.5934(4) 0.7452(5) 0.6552(2) 0.154(4) Uani 1 1 d .
C13 C 0.5407(4) 0.7749(5) 0.6755(2) 0.354(2) Uiso 1 1 d R
H13A H 0.5568 0.8105 0.7024 0.425 Uiso 1 1 calc R
C14 C 0.5200(4) 0.6876(5) 0.6931(2) 0.354(2) Uiso 1 1 d R
H14A H 0.4865 0.7001 0.7066 0.531 Uiso 1 1 calc R
H14B H 0.5500 0.6618 0.7151 0.531 Uiso 1 1 calc R
H14C H 0.5102 0.6442 0.6689 0.531 Uiso 1 1 calc R
C15 C 0.4999(4) 0.8410(5) 0.6479(2) 0.354(2) Uiso 1 1 d R
H15A H 0.5211 0.8964 0.6419 0.425 Uiso 1 1 calc R
H15B H 0.4851 0.8121 0.6193 0.425 Uiso 1 1 calc R
C16 C 0.4526(4) 0.8672(5) 0.6693(2) 0.354(2) Uiso 1 1 d R
H16A H 0.4279 0.9093 0.6504 0.531 Uiso 1 1 calc R
H16B H 0.4669 0.8970 0.6974 0.531 Uiso 1 1 calc R
H16C H 0.4309 0.8128 0.6748 0.531 Uiso 1 1 calc R
O5 O 0.9370(3) 0.9373(4) 0.7050(2) 0.102(2) Uani 1 1 d .
C17 C 0.9411(3) 0.9074(4) 0.6579(2) 0.354(2) Uiso 1 1 d R
H17A H 0.9316 0.8412 0.6548 0.425 Uiso 1 1 calc R
C18 C 1.0124(3) 0.9217(4) 0.6541(2) 0.354(2) Uiso 1 1 d R
H18A H 1.0356 0.8835 0.6761 0.531 Uiso 1 1 calc R
H18B H 1.0230 0.9857 0.6593 0.531 Uiso 1 1 calc R
H18C H 1.0188 0.9039 0.6246 0.531 Uiso 1 1 calc R
C19 C 0.8938(3) 0.9657(4) 0.6237(2) 0.354(2) Uiso 1 1 d R
H19A H 0.8575 0.9668 0.6353 0.425 Uiso 1 1 calc R
H19B H 0.9070 1.0293 0.6222 0.425 Uiso 1 1 calc R
C20 C 0.8850(3) 0.9304(4) 0.5834(2) 0.354(2) Uiso 1 1 d R
H20A H 0.8568 0.9670 0.5644 0.531 Uiso 1 1 calc R
H20B H 0.8711 0.8678 0.5846 0.531 Uiso 1 1 calc R
H20C H 0.9207 0.9303 0.5716 0.531 Uiso 1 1 calc R
O6 O 0.9708(3) 0.7910(5) 0.7426(2) 0.119(3) Uani 1 1 d .
C21 C 0.9720(3) 0.6994(5) 0.7664(2) 0.354(2) Uiso 1 1 d R
H21A H 0.9455 0.6996 0.7885 0.425 Uiso 1 1 calc R
C22 C 0.9554(3) 0.6172(5) 0.7296(2) 0.354(2) Uiso 1 1 d R
H22A H 0.9561 0.5584 0.7446 0.531 Uiso 1 1 calc R
H22B H 0.9831 0.6165 0.7093 0.531 Uiso 1 1 calc R
H22C H 0.9174 0.6282 0.7130 0.531 Uiso 1 1 calc R
C23 C 1.0280(3) 0.6792(5) 0.7866(2) 0.354(2) Uiso 1 1 d R
H23A H 1.0536 0.6769 0.7644 0.425 Uiso 1 1 calc R
H23B H 1.0294 0.6196 0.8018 0.425 Uiso 1 1 calc R
C24 C 1.0464(3) 0.7586(5) 0.8210(2) 0.354(2) Uiso 1 1 d R
H24A H 1.0852 0.7477 0.8360 0.531 Uiso 1 1 calc R
H24B H 1.0205 0.7600 0.8426 0.531 Uiso 1 1 calc R
H24C H 1.0447 0.8170 0.8054 0.531 Uiso 1 1 calc R
O7 O 0.7049(3) 1.2791(6) 0.9505(2) 0.219(7) Uani 1 1 d .
C25 C 0.7425(3) 1.3284(6) 0.9268(2) 0.354(2) Uiso 1 1 d RD
H25A H 0.7625 1.2904 0.9071 0.425 Uiso 1 1 calc R
C26 C 0.7051(3) 1.4093(6) 0.9030(2) 0.354(2) Uiso 1 1 d RD
H26A H 0.6741 1.3840 0.8816 0.531 Uiso 1 1 calc R
H26B H 0.7288 1.4484 0.8877 0.531 Uiso 1 1 calc R
H26C H 0.6894 1.4452 0.9249 0.531 Uiso 1 1 calc R
C27 C 0.7812(3) 1.4069(6) 0.9541(2) 0.354(2) Uiso 1 1 d R
H27A H 0.8135 1.4283 0.9404 0.425 Uiso 1 1 calc R
H27B H 0.7596 1.4582 0.9642 0.425 Uiso 1 1 calc R
C28 C 0.7959(3) 1.3261(6) 0.9892(2) 0.354(2) Uiso 1 1 d R
H28A H 0.8222 1.3485 1.0147 0.531 Uiso 1 1 calc R
H28B H 0.8135 1.2756 0.9755 0.531 Uiso 1 1 calc R
H28C H 0.7610 1.3048 0.9987 0.531 Uiso 1 1 calc R
O8 O 0.6467(4) 1.1500(6) 0.9811(2) 0.170(4) Uani 1 1 d .
C29 C 0.5823(4) 1.1678(6) 0.9709(2) 0.354(2) Uiso 1 1 d R
H29A H 0.5852 1.1799 0.9394 0.425 Uiso 1 1 calc R
C30 C 0.5835(4) 1.2827(6) 0.9812(2) 0.354(2) Uiso 1 1 d R
H30A H 0.6228 1.3028 0.9898 0.531 Uiso 1 1 calc R
H30B H 0.5620 1.2956 1.0050 0.531 Uiso 1 1 calc R
H30C H 0.5663 1.3152 0.9545 0.531 Uiso 1 1 calc R
C31 C 0.5316(4) 1.0981(6) 0.9559(2) 0.354(2) Uiso 1 1 d R
H31A H 0.5213 1.0952 0.9235 0.425 Uiso 1 1 calc R
H31B H 0.5406 1.0362 0.9678 0.425 Uiso 1 1 calc R
C32 C 0.4914(4) 1.1381(6) 0.9745(2) 0.354(2) Uiso 1 1 d R
H32A H 0.4563 1.1026 0.9682 0.531 Uiso 1 1 calc R
H32B H 0.4847 1.1997 0.9626 0.531 Uiso 1 1 calc R
H32C H 0.5038 1.1414 1.0064 0.531 Uiso 1 1 calc R
O9 O 0.7536(3) 1.2971(5) 0.7127(2) 0.135(3) Uani 1 1 d .
C33 C 0.7531(3) 1.3774(5) 0.7590(2) 0.354(2) Uiso 1 1 d R
H33A H 0.7474 1.3376 0.7843 0.425 Uiso 1 1 calc R
C34 C 0.7084(3) 1.4431(5) 0.7562(2) 0.354(2) Uiso 1 1 d R
H34A H 0.7137 1.4805 0.7829 0.531 Uiso 1 1 calc R
H34B H 0.6718 1.4116 0.7533 0.531 Uiso 1 1 calc R
H34C H 0.7091 1.4821 0.7305 0.531 Uiso 1 1 calc R
C35 C 0.8042(3) 1.3713(5) 0.7575(2) 0.354(2) Uiso 1 1 d R
H35A H 0.8131 1.3070 0.7518 0.425 Uiso 1 1 calc R
H35B H 0.8257 1.3881 0.7866 0.425 Uiso 1 1 calc R
C36 C 0.8222(3) 1.4245(5) 0.7263(2) 0.354(2) Uiso 1 1 d R
H36A H 0.8631 1.4158 0.7272 0.531 Uiso 1 1 calc R
H36B H 0.8146 1.4886 0.7320 0.531 Uiso 1 1 calc R
H36C H 0.8020 1.4073 0.6971 0.531 Uiso 1 1 calc R
O10 O 0.7079(2) 1.1894(5) 0.6594(2) 0.121(3) Uani 1 1 d .
C37 C 0.7447(2) 1.2134(5) 0.6184(2) 0.354(2) Uiso 1 1 d R
H37A H 0.7864 1.2191 0.6293 0.425 Uiso 1 1 calc R
C38 C 0.7152(2) 1.3133(5) 0.6007(2) 0.354(2) Uiso 1 1 d R
H38A H 0.7330 1.3358 0.5763 0.531 Uiso 1 1 calc R
H38B H 0.7210 1.3576 0.6248 0.531 Uiso 1 1 calc R
H38C H 0.6745 1.3048 0.5907 0.531 Uiso 1 1 calc R
C39 C 0.7309(2) 1.1309(5) 0.5947(2) 0.354(2) Uiso 1 1 d R
H39A H 0.7496 1.1276 0.5683 0.425 Uiso 1 1 calc R
H39B H 0.7417 1.0769 0.6134 0.425 Uiso 1 1 calc R
C40 C 0.6767(2) 1.1377(5) 0.5841(2) 0.354(2) Uiso 1 1 d R
H40A H 0.6619 1.0838 0.5673 0.531 Uiso 1 1 calc R
H40B H 0.6674 1.1923 0.5662 0.531 Uiso 1 1 calc R
H40C H 0.6596 1.1421 0.6109 0.531 Uiso 1 1 calc R
O11 O 0.6317(3) 0.6721(6) 0.9604(3) 0.346(12) Uani 1 1 d .
C41 C 0.6306(3) 0.6480(6) 0.9937(3) 0.354(2) Uiso 1 1 d R
H41A H 0.6177 0.6981 1.0117 0.425 Uiso 1 1 calc R
C42 C 0.6877(3) 0.6062(6) 1.0184(3) 0.354(2) Uiso 1 1 d R
H42A H 0.7171 0.6534 1.0226 0.531 Uiso 1 1 calc R
H42B H 0.6997 0.5563 1.0009 0.531 Uiso 1 1 calc R
H42C H 0.6818 0.5830 1.0472 0.531 Uiso 1 1 calc R
C43 C 0.5815(3) 0.5610(6) 0.9878(3) 0.354(2) Uiso 1 1 d R
H43A H 0.5481 0.5715 0.9648 0.425 Uiso 1 1 calc R
H43B H 0.5977 0.4994 0.9856 0.425 Uiso 1 1 calc R
C44 C 0.5735(3) 0.5879(6) 1.0331(3) 0.354(2) Uiso 1 1 d R
H44A H 0.5447 0.5487 1.0428 0.531 Uiso 1 1 calc R
H44B H 0.5610 0.6515 1.0330 0.531 Uiso 1 1 calc R
H44C H 0.6094 0.5812 1.0533 0.531 Uiso 1 1 calc R
O12 O 0.5478(3) 0.7071(6) 0.9022(3) 0.200(5) Uani 1 1 d .
C45 C 0.5095(3) 0.7308(6) 0.8622(3) 0.354(2) Uiso 1 1 d R
H45A H 0.5329 0.7578 0.8413 0.425 Uiso 1 1 calc R
C46 C 0.4929(3) 0.6295(6) 0.8457(3) 0.354(2) Uiso 1 1 d R
H46A H 0.5274 0.5948 0.8439 0.531 Uiso 1 1 calc R
H46B H 0.4692 0.6319 0.8166 0.531 Uiso 1 1 calc R
H46C H 0.4717 0.5998 0.8665 0.531 Uiso 1 1 calc R
C47 C 0.4583(3) 0.8081(6) 0.8687(3) 0.354(2) Uiso 1 1 d R
H47A H 0.4287 0.8094 0.8422 0.425 Uiso 1 1 calc R
H47B H 0.4750 0.8697 0.8733 0.425 Uiso 1 1 calc R
C48 C 0.4296(3) 0.7752(6) 0.9136(3) 0.354(2) Uiso 1 1 d R
H48A H 0.3998 0.8183 0.9183 0.531 Uiso 1 1 calc R
H48B H 0.4592 0.7742 0.9396 0.531 Uiso 1 1 calc R
H48C H 0.4132 0.7142 0.9085 0.531 Uiso 1 1 calc R

loop_
_atom_site_aniso_label
_atom_site_aniso_U_11
_atom_site_aniso_U_22
_atom_site_aniso_U_33
_atom_site_aniso_U_23
_atom_site_aniso_U_13
_atom_site_aniso_U_12
Ag1 0.1041(7) 0.1079(8) 0.1055(8) 0.0155(6) 0.0286(6) -0.0009(7)
Ag2 0.1188(8) 0.1244(9) 0.1106(8) 0.0025(7) 0.0242(6) 0.0417(7)
Ag3 0.1317(9) 0.1049(8) 0.1229(9) -0.0104(7) 0.0453(7) -0.0191(7)
Ag4 0.1166(8) 0.1166(8) 0.1088(8) 0.0004(7) 0.0313(6) -0.0099(7)
Ag5 0.0905(7) 0.1163(8) 0.0924(7) -0.0033(6) 0.0107(5) 0.0165(6)
Ag6 0.1089(8) 0.1361(10) 0.1232(9) 0.0321(8) 0.0265(7) 0.0329(7)
Ag7 0.1082(8) 0.1505(11) 0.1127(9) 0.0073(8) 0.0221(6) -0.0169(8)
Ag8 0.1527(10) 0.1475(10) 0.1022(9) -0.0168(8) 0.0109(7) -0.0111(9)
Ag9 0.1101(8) 0.1710(12) 0.1150(9) -0.0043(8) 0.0350(7) -0.0206(8)
Ag10 0.0859(7) 0.0930(7) 0.1214(8) -0.0023(6) 0.0202(6) -0.0014(6)
Ag11 0.0933(7) 0.1507(10) 0.1296(9) 0.0082(8) 0.0139(6) 0.0006(8)
I1 0.0695(5) 0.1610(9) 0.1131(7) -0.0128(7) 0.0085(5) -0.0034(6)
I2 0.1015(6) 0.0936(6) 0.1172(7) -0.0032(6) 0.0041(5) -0.0160(5)
I3 0.1424(8) 0.0845(6) 0.1330(8) 0.0160(6) 0.0429(6) 0.0186(6)
Se01 0.0763(8) 0.0849(9) 0.1327(12) -0.0025(8) 0.0074(8) 0.0012(8)
Se1 0.0826(8) 0.0957(9) 0.0968(10) 0.0063(8) 0.0067(7) 0.0168(8)
Se2 0.0710(8) 0.1128(10) 0.1006(10) 0.0214(8) 0.0101(7) 0.0054(8)
Se3 0.0670(7) 0.1021(10) 0.0998(9) 0.0059(8) 0.0250(7) 0.0023(7)
Se4 0.0854(9) 0.1352(12) 0.0804(9) -0.0105(8) 0.0072(7) 0.0309(9)
Se5 0.1006(10) 0.1428(13) 0.0855(10) -0.0162(9) -0.0095(8) 0.0224(10)
Se6 0.0912(9) 0.1068(10) 0.0920(10) -0.0024(8) 0.0030(7) -0.0129(8)
Se7 0.1342(12) 0.0852(9) 0.1123(11) -0.0156(8) 0.0244(9) -0.0263(9)
Se8 0.0990(9) 0.0943(9) 0.1134(11) -0.0176(9) 0.0324(8) 0.0073(8)
Se9 0.0801(8) 0.0933(9) 0.1156(11) 0.0188(8) 0.0212(7) -0.0078(8)
Se10 0.1326(12) 0.1143(12) 0.1323(13) 0.0209(10) 0.0325(10) -0.0371(10)
Se11 0.1050(10) 0.1271(12) 0.1011(11) 0.0329(9) 0.0188(8) -0.0083(9)
Se12 0.0873(10) 0.2121(19) 0.1133(12) -0.0084(12) 0.0387(8) -0.0120(11)
P1 0.096(3) 0.120(3) 0.085(3) 0.019(2) 0.007(2) 0.011(2)
P2 0.127(3) 0.114(3) 0.083(3) -0.029(2) 0.026(2) -0.019(3)
P3 0.082(2) 0.088(2) 0.104(3) 0.010(2) 0.045(2) 0.016(2)
P4 0.117(3) 0.158(4) 0.079(3) -0.026(3) 0.007(2) 0.053(3)
P5 0.100(2) 0.077(2) 0.083(2) 0.0084(19) 0.0053(19) -0.001(2)
P6 0.124(3) 0.208(5) 0.126(4) 0.041(4) 0.053(3) -0.039(4)
O1 0.115(7) 0.208(10) 0.158(9) 0.130(8) -0.031(6) 0.018(7)
O2 0.130(7) 0.143(8) 0.115(7) 0.010(6) 0.023(6) 0.016(6)
O3 0.208(12) 0.113(8) 0.206(12) -0.028(8) -0.003(9) -0.032(8)
O4 0.164(9) 0.163(9) 0.116(7) -0.023(6) -0.030(6) -0.080(8)
O5 0.114(6) 0.095(6) 0.106(6) 0.009(5) 0.047(5) 0.009(5)
O6 0.086(5) 0.148(8) 0.133(7) -0.011(6) 0.050(5) 0.032(6)
O7 0.280(14) 0.223(13) 0.127(9) -0.126(9) -0.045(9) 0.129(11)
O8 0.181(9) 0.247(13) 0.091(7) -0.048(8) 0.045(7) 0.028(9)
O9 0.190(9) 0.079(6) 0.142(8) 0.023(6) 0.046(7) -0.018(6)
O10 0.097(6) 0.139(7) 0.112(7) 0.017(6) -0.025(5) 0.028(6)
O11 0.187(12) 0.71(4) 0.148(11) 0.172(17) 0.032(9) -0.080(17)
O12 0.127(8) 0.275(14) 0.219(12) -0.029(10) 0.092(8) -0.114(9)

loop_
_atom_type_symbol
_atom_type_description
_atom_type_scat_dispersion_real
_atom_type_scat_dispersion_imag
_atom_type_scat_source
C C 0.0033 0.0016 'International Tables Vol C Tables 4.2.6.8 and 6.1.1.4'
H H 0.0000 0.0000 'International Tables Vol C Tables 4.2.6.8 and 6.1.1.4'
O O 0.0106 0.0060 'International Tables Vol C Tables 4.2.6.8 and 6.1.1.4'
P P 0.1023 0.0942 'International Tables Vol C Tables 4.2.6.8 and 6.1.1.4'
Se Se -0.0929 2.2259 'International Tables Vol C Tables 4.2.6.8 and 6.1.1.4'
Ag Ag -0.8971 1.1015 'International Tables Vol C Tables 4.2.6.8 and 6.1.1.4'
I I -0.4742 1.8119 'International Tables Vol C Tables 4.2.6.8 and 6.1.1.4'

loop_
_geom_angle_atom_site_label_1
_geom_angle_atom_site_label_2
_geom_angle_atom_site_label_3
_geom_angle
Se3 Ag1 Se2 99.17(5)
Se3 Ag1 I3 127.12(5)
Se2 Ag1 I3 126.19(5)
Se3 Ag1 Ag7 95.19(5)
Se2 Ag1 Ag7 147.50(5)
I3 Ag1 Ag7 62.02(4)
Se3 Ag1 Ag9 153.21(5)
Se2 Ag1 Ag9 92.32(5)
I3 Ag1 Ag9 59.51(4)
Ag7 Ag1 Ag9 63.80(4)
Se3 Ag1 Ag2 52.28(4)
Se2 Ag1 Ag2 95.09(5)
I3 Ag1 Ag2 133.15(5)
Ag7 Ag1 Ag2 71.23(4)
Ag9 Ag1 Ag2 102.87(4)
Se3 Ag2 Se9 102.37(5)
Se3 Ag2 Se01 113.51(6)
Se9 Ag2 Se01 127.58(6)
Se3 Ag2 Ag5 157.57(6)
Se9 Ag2 Ag5 93.83(5)
Se01 Ag2 Ag5 66.02(5)
Se3 Ag2 I2 104.76(5)
Se9 Ag2 I2 102.12(5)
Se01 Ag2 I2 104.02(5)
Ag5 Ag2 I2 56.07(3)
Se3 Ag2 Ag10 96.43(5)
Se9 Ag2 Ag10 52.79(4)
Se01 Ag2 Ag10 85.32(5)
Ag5 Ag2 Ag10 105.75(4)
I2 Ag2 Ag10 150.65(5)
Se3 Ag2 Ag1 52.12(4)
Se9 Ag2 Ag1 144.38(5)
Se01 Ag2 Ag1 62.28(4)
Ag5 Ag2 Ag1 118.53(5)
I2 Ag2 Ag1 108.08(5)
Ag10 Ag2 Ag1 100.92(4)
Se3 Ag2 Ag6 101.94(5)
Se9 Ag2 Ag6 150.24(5)
Se01 Ag2 Ag6 54.60(4)
Ag5 Ag2 Ag6 58.49(3)
I2 Ag2 Ag6 54.85(3)
Ag10 Ag2 Ag6 139.81(5)
Ag1 Ag2 Ag6 65.35(3)
Se6 Ag3 Se1 103.32(6)
Se6 Ag3 Se01 129.76(6)
Se1 Ag3 Se01 110.51(5)
Se6 Ag3 I1 105.02(5)
Se1 Ag3 I1 102.75(5)
Se01 Ag3 I1 102.47(5)
Se6 Ag3 Ag10 53.45(4)
Se1 Ag3 Ag10 96.57(5)
Se01 Ag3 Ag10 86.10(5)
I1 Ag3 Ag10 154.32(5)
Se6 Ag3 Ag4 97.61(5)
Se1 Ag3 Ag4 153.43(5)
Se01 Ag3 Ag4 65.83(4)
I1 Ag3 Ag4 55.43(3)
Ag10 Ag3 Ag4 109.07(5)
Se6 Ag3 Ag8 152.94(5)
Se1 Ag3 Ag8 98.66(5)
Se01 Ag3 Ag8 53.05(4)
I1 Ag3 Ag8 54.15(3)
Ag10 Ag3 Ag8 139.14(5)
Ag4 Ag3 Ag8 57.22(4)
Se6 Ag3 Ag5 142.71(5)
Se1 Ag3 Ag5 50.64(4)
Se01 Ag3 Ag5 60.28(4)
I1 Ag3 Ag5 106.69(4)
Ag10 Ag3 Ag5 98.61(4)
Ag4 Ag3 Ag5 116.41(5)
Ag8 Ag3 Ag5 64.31(4)
Se10 Ag4 Se7 97.87(6)
Se10 Ag4 I1 128.74(6)
Se7 Ag4 I1 126.67(5)
Se10 Ag4 Ag3 149.61(6)
Se7 Ag4 Ag3 92.93(5)
I1 Ag4 Ag3 61.07(4)
Se10 Ag4 Ag8 93.26(6)
Se7 Ag4 Ag8 153.54(6)
I1 Ag4 Ag8 58.96(4)
Ag3 Ag4 Ag8 66.50(4)
Se10 Ag4 Ag7 94.44(5)
Se7 Ag4 Ag7 52.71(4)
I1 Ag4 Ag7 131.00(5)
Ag3 Ag4 Ag7 69.94(4)
Ag8 Ag4 Ag7 102.69(4)
Se1 Ag5 Se4 95.62(5)
Se1 Ag5 I2 130.30(5)
Se4 Ag5 I2 126.84(5)
Se1 Ag5 Ag2 96.77(5)
Se4 Ag5 Ag2 147.84(6)
I2 Ag5 Ag2 62.12(4)
Se1 Ag5 Ag6 155.03(5)
Se4 Ag5 Ag6 91.70(5)
I2 Ag5 Ag6 58.99(3)
Ag2 Ag5 Ag6 65.86(4)
Se1 Ag5 Se01 101.56(5)
Se4 Ag5 Se01 95.56(5)
I2 Ag5 Se01 98.85(4)
Ag2 Ag5 Se01 52.87(4)
Ag6 Ag5 Se01 53.88(4)
Se1 Ag5 Ag3 51.83(4)
Se4 Ag5 Ag3 93.91(5)
I2 Ag5 Ag3 133.37(4)
Ag2 Ag5 Ag3 71.28(4)
Ag6 Ag5 Ag3 103.94(5)
Se01 Ag5 Ag3 50.08(4)
Se5 Ag6 Se2 110.23(6)
Se5 Ag6 Se01 120.17(6)
Se2 Ag6 Se01 104.51(6)
Se5 Ag6 I2 111.41(6)
Se2 Ag6 I2 105.41(5)
Se01 Ag6 I2 103.93(5)
Se5 Ag6 Ag5 99.43(5)
Se2 Ag6 Ag5 149.67(5)
Se01 Ag6 Ag5 63.65(4)
I2 Ag6 Ag5 55.84(3)
Se5 Ag6 Ag11 52.70(5)
Se2 Ag6 Ag11 96.50(5)
Se01 Ag6 Ag11 76.69(5)
I2 Ag6 Ag11 156.98(5)
Ag5 Ag6 Ag11 106.70(5)
Se5 Ag6 Ag2 155.08(5)
Se2 Ag6 Ag2 94.58(5)
Se01 Ag6 Ag2 52.10(4)
I2 Ag6 Ag2 57.23(3)
Ag5 Ag6 Ag2 55.65(3)
Ag11 Ag6 Ag2 128.75(5)
Se8 Ag7 Se7 101.70(6)
Se8 Ag7 Se01 127.53(6)
Se7 Ag7 Se01 113.07(6)
Se8 Ag7 I3 102.22(5)
Se7 Ag7 I3 105.93(6)
Se01 Ag7 I3 104.32(5)
Se8 Ag7 Ag1 95.24(5)
Se7 Ag7 Ag1 157.44(6)
Se01 Ag7 Ag1 65.86(4)
I3 Ag7 Ag1 55.35(4)
Se8 Ag7 Ag10 52.43(4)
Se7 Ag7 Ag10 96.13(5)
Se01 Ag7 Ag10 84.86(5)
I3 Ag7 Ag10 149.92(5)
Ag1 Ag7 Ag10 106.04(5)
Se8 Ag7 Ag9 152.03(5)
Se7 Ag7 Ag9 101.28(5)
Se01 Ag7 Ag9 54.67(4)
I3 Ag7 Ag9 55.86(4)
Ag1 Ag7 Ag9 58.77(4)
Ag10 Ag7 Ag9 139.48(5)
Se8 Ag7 Ag4 143.21(5)
Se7 Ag7 Ag4 51.67(4)
Se01 Ag7 Ag4 62.36(4)
I3 Ag7 Ag4 109.09(4)
Ag1 Ag7 Ag4 118.23(5)
Ag10 Ag7 Ag4 100.59(4)
Ag9 Ag7 Ag4 64.73(3)
Se12 Ag8 Se4 111.15(7)
Se12 Ag8 Se01 121.71(7)
Se4 Ag8 Se01 103.70(6)
Se12 Ag8 I1 110.69(6)
Se4 Ag8 I1 104.21(5)
Se01 Ag8 I1 103.78(5)
Se12 Ag8 Ag4 98.24(6)
Se4 Ag8 Ag4 149.51(6)
Se01 Ag8 Ag4 65.09(4)
I1 Ag8 Ag4 55.77(4)
Se12 Ag8 Ag11 53.10(5)
Se4 Ag8 Ag11 97.24(5)
Se01 Ag8 Ag11 77.92(5)
I1 Ag8 Ag11 157.26(6)
Ag4 Ag8 Ag11 107.10(5)
Se12 Ag8 Ag3 154.49(6)
Se4 Ag8 Ag3 93.96(5)
Se01 Ag8 Ag3 52.38(4)
I1 Ag8 Ag3 56.24(4)
Ag4 Ag8 Ag3 56.28(3)
Ag11 Ag8 Ag3 130.29(5)
Se11 Ag9 Se10 108.11(6)
Se11 Ag9 Se01 120.46(6)
Se10 Ag9 Se01 106.34(6)
Se11 Ag9 I3 109.78(6)
Se10 Ag9 I3 106.08(6)
Se01 Ag9 I3 105.19(5)
Se11 Ag9 Ag1 98.87(5)
Se10 Ag9 Ag1 151.86(6)
Se01 Ag9 Ag1 64.61(4)
I3 Ag9 Ag1 55.69(4)
Se11 Ag9 Ag11 52.47(4)
Se10 Ag9 Ag11 96.52(5)
Se01 Ag9 Ag11 76.78(5)
I3 Ag9 Ag11 155.43(5)
Ag1 Ag9 Ag11 106.35(5)
Se11 Ag9 Ag7 156.29(5)
Se10 Ag9 Ag7 95.31(5)
Se01 Ag9 Ag7 53.09(4)
I3 Ag9 Ag7 58.39(4)
Ag1 Ag9 Ag7 57.43(3)
Ag11 Ag9 Ag7 129.80(5)
Se6 Ag10 Se8 117.28(6)
Se6 Ag10 Se9 120.98(6)
Se8 Ag10 Se9 120.36(6)
Se6 Ag10 Ag3 56.65(4)
Se8 Ag10 Ag3 126.86(5)
Se9 Ag10 Ag3 95.92(5)
Se6 Ag10 Ag2 130.84(5)
Se8 Ag10 Ag2 94.47(5)
Se9 Ag10 Ag2 55.50(4)
Ag3 Ag10 Ag2 74.41(4)
Se6 Ag10 Ag7 95.00(5)
Se8 Ag10 Ag7 54.99(4)
Se9 Ag10 Ag7 127.88(5)
Ag3 Ag10 Ag7 72.32(4)
Ag2 Ag10 Ag7 72.57(4)
Se12 Ag11 Se5 119.28(7)
Se12 Ag11 Se11 117.62(7)
Se5 Ag11 Se11 119.71(6)
Se12 Ag11 Ag8 55.14(5)
Se5 Ag11 Ag8 96.69(5)
Se11 Ag11 Ag8 132.19(6)
Se12 Ag11 Ag6 134.33(6)
Se5 Ag11 Ag6 54.51(5)
Se11 Ag11 Ag6 96.37(5)
Ag8 Ag11 Ag6 79.64(5)
Se12 Ag11 Ag9 96.11(6)
Se5 Ag11 Ag9 133.28(6)
Se11 Ag11 Ag9 54.22(5)
Ag8 Ag11 Ag9 78.52(5)
Ag6 Ag11 Ag9 79.13(4)
Ag4 I1 Ag8 65.28(4)
Ag4 I1 Ag3 63.50(4)
Ag8 I1 Ag3 69.61(4)
Ag5 I2 Ag6 65.17(4)
Ag5 I2 Ag2 61.81(3)
Ag6 I2 Ag2 67.92(4)
Ag1 I3 Ag9 64.80(4)
Ag1 I3 Ag7 62.63(4)
Ag9 I3 Ag7 65.76(4)
Ag7 Se01 Ag2 85.45(5)
Ag7 Se01 Ag3 83.38(5)
Ag2 Se01 Ag3 85.48(5)
Ag7 Se01 Ag9 72.25(5)
Ag2 Se01 Ag9 130.23(6)
Ag3 Se01 Ag9 132.87(6)
Ag7 Se01 Ag8 129.83(6)
Ag2 Se01 Ag8 135.27(6)
Ag3 Se01 Ag8 74.57(5)
Ag9 Se01 Ag8 90.76(5)
Ag7 Se01 Ag6 134.92(6)
Ag2 Se01 Ag6 73.30(5)
Ag3 Se01 Ag6 132.09(6)
Ag9 Se01 Ag6 91.69(5)
Ag8 Se01 Ag6 90.96(5)
Ag7 Se01 Ag5 137.63(6)
Ag2 Se01 Ag5 61.12(4)
Ag3 Se01 Ag5 69.64(4)
Ag9 Se01 Ag5 149.26(6)
Ag8 Se01 Ag5 74.40(4)
Ag6 Se01 Ag5 62.47(4)
P5 Se1 Ag5 100.87(10)
P5 Se1 Ag3 104.38(11)
Ag5 Se1 Ag3 77.53(5)
P1 Se2 Ag1 106.57(12)
P1 Se2 Ag6 103.45(11)
Ag1 Se2 Ag6 82.93(5)
P3 Se3 Ag1 104.41(11)
P3 Se3 Ag2 103.06(10)
Ag1 Se3 Ag2 75.60(5)
P4 Se4 Ag5 105.95(12)
P4 Se4 Ag8 103.91(14)
Ag5 Se4 Ag8 83.87(5)
P4 Se5 Ag11 103.52(14)
P4 Se5 Ag6 105.49(11)
Ag11 Se5 Ag6 72.79(5)
P2 Se6 Ag10 102.31(12)
P2 Se6 Ag3 105.97(12)
Ag10 Se6 Ag3 69.90(4)
P2 Se7 Ag4 104.77(12)
P2 Se7 Ag7 104.01(12)
Ag4 Se7 Ag7 75.62(5)
P3 Se8 Ag10 99.10(10)
P3 Se8 Ag7 108.89(11)
Ag10 Se8 Ag7 72.58(5)
P5 Se9 Ag10 101.01(11)
P5 Se9 Ag2 108.20(10)
Ag10 Se9 Ag2 71.72(5)
P6 Se10 Ag4 103.85(15)
P6 Se10 Ag9 105.24(14)
Ag4 Se10 Ag9 81.72(5)
P1 Se11 Ag11 101.98(12)
P1 Se11 Ag9 106.67(11)
Ag11 Se11 Ag9 73.31(5)
P6 Se12 Ag11 104.96(14)
P6 Se12 Ag8 106.15(13)
Ag11 Se12 Ag8 71.76(5)
O2 P1 O1 109.4(4)
O2 P1 Se11 103.8(3)
O1 P1 Se11 105.0(3)
O2 P1 Se2 111.1(3)
O1 P1 Se2 106.9(3)
Se11 P1 Se2 120.13(16)
O3 P2 O4 89.2(5)
O3 P2 Se6 104.9(4)
O4 P2 Se6 109.7(4)
O3 P2 Se7 116.7(4)
O4 P2 Se7 110.5(3)
Se6 P2 Se7 121.17(18)
O5 P3 O6 104.6(4)
O5 P3 Se3 105.1(3)
O6 P3 Se3 108.6(3)
O5 P3 Se8 109.7(3)
O6 P3 Se8 108.0(3)
Se3 P3 Se8 119.86(15)
O7 P4 O8 102.9(4)
O7 P4 Se5 116.1(4)
O8 P4 Se5 102.4(3)
O7 P4 Se4 102.9(3)
O8 P4 Se4 111.5(3)
Se5 P4 Se4 120.00(18)
O9 P5 O10 100.1(4)
O9 P5 Se1 108.0(3)
O10 P5 Se1 105.9(3)
O9 P5 Se9 112.1(3)
O10 P5 Se9 108.9(3)
Se1 P5 Se9 119.74(16)
O12 P6 O11 100.9(5)
O12 P6 Se12 113.2(4)
O11 P6 Se12 112.7(4)
O12 P6 Se10 105.9(4)
O11 P6 Se10 102.1(4)
Se12 P6 Se10 119.78(19)
C1 O1 P1 131.1(3)
C3 C1 C2 112.4
C3 C1 O1 106.8
C2 C1 O1 91.9
C1 C3 C4 112.6
C5 O2 P1 126.1(3)
O2 C5 C7 110.4
O2 C5 C6 104.8
C7 C5 C6 123.7
C8 C7 C5 86.3
C9 O3 P2 122.8(4)
O3 C9 C10 114.3
O3 C9 C11 108.9
C10 C9 C11 111.6
C12 C11 C9 91.6
C13 O4 P2 120.9(3)
C14 C13 C15 121.5
C14 C13 O4 103.9
C15 C13 O4 116.0
C16 C15 C13 112.8
C17 O5 P3 120.8(3)
O5 C17 C19 108.2
O5 C17 C18 104.2
C19 C17 C18 118.0
C20 C19 C17 112.4
C21 O6 P3 126.6(3)
C23 C21 O6 109.7
C23 C21 C22 104.5
O6 C21 C22 109.1
C21 C23 C24 106.2
C25 O7 P4 123.6(3)
O7 C25 C26 105.0
O7 C25 C27 116.2
C26 C25 C27 86.5
C28 C27 C25 82.4
C29 O8 P4 125.8(3)
O8 C29 C31 129.5
O8 C29 C30 98.2
C31 C29 C30 132.3
C32 C31 C29 99.1
P5 O9 C33 129.6(3)
C35 C33 C34 141.3
C35 C33 O9 78.1
C34 C33 O9 118.7
C33 C35 C36 114.5
P5 O10 C37 118.9(3)
C39 C37 C38 121.8
C39 C37 O10 95.8
C38 C37 O10 100.5
C40 C39 C37 101.7
C41 O11 P6 154.0(3)
O11 C41 C42 115.6
O11 C41 C43 105.1
C42 C41 C43 106.5
C44 C43 C41 83.9
C45 O12 P6 128.4(3)
O12 C45 C46 97.9
O12 C45 C47 115.2
C46 C45 C47 120.7
C45 C47 C48 107.3

loop_
_geom_bond_atom_site_label_1
_geom_bond_atom_site_label_2
_geom_bond_distance
Ag1 Se3 2.6590(16)
Ag1 Se2 2.6631(18)
Ag1 I3 2.7981(16)
Ag1 Ag7 3.0207(16)
Ag1 Ag9 3.0650(16)
Ag1 Ag2 3.2630(16)
Ag2 Se3 2.6648(16)
Ag2 Se9 2.6764(18)
Ag2 Se01 2.7011(18)
Ag2 Ag5 2.9666(15)
Ag2 I2 2.9752(15)
Ag2 Ag10 3.0838(16)
Ag2 Ag6 3.2788(18)
Ag3 Se6 2.6824(18)
Ag3 Se1 2.6907(18)
Ag3 Se01 2.7337(18)
Ag3 I1 2.9506(16)
Ag3 Ag10 3.0156(16)
Ag3 Ag4 3.0172(16)
Ag3 Ag8 3.3270(18)
Ag3 Ag5 3.3418(16)
Ag4 Se10 2.6426(19)
Ag4 Se7 2.6543(18)
Ag4 I1 2.7761(15)
Ag4 Ag8 3.0500(17)
Ag4 Ag7 3.2775(17)
Ag5 Se1 2.6461(16)
Ag5 Se4 2.6475(17)
Ag5 I2 2.7928(14)
Ag5 Ag6 3.0632(15)
Ag5 Se01 3.0955(19)
Ag6 Se5 2.6518(19)
Ag6 Se2 2.6705(16)
Ag6 Se01 2.7902(18)
Ag6 I2 2.8929(15)
Ag6 Ag11 3.1111(17)
Ag7 Se8 2.6679(18)
Ag7 Se7 2.6919(18)
Ag7 Se01 2.7000(19)
Ag7 I3 3.0038(15)
Ag7 Ag10 3.1078(16)
Ag7 Ag9 3.2161(18)
Ag8 Se12 2.649(2)
Ag8 Se4 2.663(2)
Ag8 Se01 2.7581(19)
Ag8 I1 2.8769(15)
Ag8 Ag11 3.0659(17)
Ag9 Se11 2.6548(19)
Ag9 Se10 2.6711(19)
Ag9 Se01 2.7549(19)
Ag9 I3 2.9192(16)
Ag9 Ag11 3.1347(18)
Ag10 Se6 2.5796(17)
Ag10 Se8 2.5816(17)
Ag10 Se9 2.5865(17)
Ag11 Se12 2.5814(19)
Ag11 Se5 2.591(2)
Ag11 Se11 2.5953(19)
Se1 P5 2.129(4)
Se2 P1 2.158(4)
Se3 P3 2.143(4)
Se4 P4 2.162(4)
Se5 P4 2.148(4)
Se6 P2 2.141(4)
Se7 P2 2.146(4)
Se8 P3 2.177(4)
Se9 P5 2.179(4)
Se10 P6 2.185(5)
Se11 P1 2.158(4)
Se12 P6 2.154(6)
P1 O2 1.571(8)
P1 O1 1.661(8)
P2 O3 1.451(8)
P2 O4 1.574(8)
P3 O5 1.530(6)
P3 O6 1.578(7)
P4 O7 1.594(9)
P4 O8 1.680(8)
P5 O9 1.492(7)
P5 O10 1.583(6)
P6 O12 1.577(8)
P6 O11 1.620(9)
O1 C1 1.6517
C1 C3 1.4790
C1 C2 1.5751
C3 C4 1.5446
O2 C5 1.5242
C5 C7 1.5744
C5 C6 1.6207
C7 C8 1.4085
O3 C9 1.3904
C9 C10 1.7428
C9 C11 1.7592
C11 C12 1.2949
O4 C13 1.5237
C13 C14 1.4751
C13 C15 1.5006
C15 C16 1.4221
O5 C17 1.5013
C17 C19 1.6200
C17 C18 1.7038
C19 C20 1.3030
O6 C21 1.4995
C21 C23 1.3844
C21 C22 1.6266
C23 C24 1.5547
O7 C25 1.4131
C25 C26 1.5588
C25 C27 1.5911
C27 C28 1.5726
O8 C29 1.5112
C29 C31 1.5619
C29 C30 1.6814
C31 C32 1.3049
O9 C33 1.8151
C33 C35 1.2064
C33 C34 1.4016
C35 C36 1.3352
O10 C37 1.6545
C37 C39 1.3957
C37 C38 1.6460
C39 C40 1.2611
O11 C41 1.0684
C41 C42 1.5409
C41 C43 1.6886
C43 C44 1.4627
O12 C45 1.4209
C45 C46 1.5693
C45 C47 1.6681
C47 C48 1.6750
